data_4313569
loop_
_publ_author_name
'Matthew L. Miller'
'Said A. Ibrahim'
'Melissa L. Golden'
'Marcetta Y. Darensbourg'

_publ_section_title
;
 Adamantane-like Cluster Complexes of Mixed-Valent Copper-Copper and
 Nickel-Copper Thiolates
;
_journal_name_full 'Inorganic Chemistry'
_journal_page_first 2999
_journal_page_last 3007
_journal_paper_doi 10.1021/ic0262684
_journal_volume 42
_journal_year 2003
_chemical_formula_sum 'C29.5 H60 Cl4 Cu4 N4 Ni2 O1.5 S4'
_chemical_formula_weight 1136.44
_chemical_name_systematic
; 
 ? 
;
_space_group_IT_number 4
_symmetry_cell_setting monoclinic
_symmetry_space_group_name_Hall 'P 2yb'
_symmetry_space_group_name_H-M 'P 1 21 1'
_atom_sites_solution_hydrogens geom
_atom_sites_solution_primary direct
_atom_sites_solution_secondary difmap
_audit_creation_method SHELXL-97
_cell_angle_alpha 90.00
_cell_angle_beta 98.842(4)
_cell_angle_gamma 90.00
_cell_formula_units_Z 4
_cell_length_a 11.427(2)
_cell_length_b 19.027(4)
_cell_length_c 21.759(4)
_cell_measurement_temperature 110(2)
_cell_volume 4674.7(15)
_computing_structure_refinement 'SHELXL-97 (Sheldrick, 1997)'
_computing_structure_solution 'SHELXS-97 (Sheldrick, 1990)'
_diffrn_ambient_temperature 110(2)
_diffrn_measured_fraction_theta_full 0.995
_diffrn_measured_fraction_theta_max 0.995
_diffrn_radiation_monochromator graphite
_diffrn_radiation_source 'fine-focus sealed tube'
_diffrn_radiation_type MoK\a
_diffrn_radiation_wavelength 0.71073
_diffrn_reflns_av_R_equivalents 0.1348
_diffrn_reflns_av_sigmaI/netI 0.1587
_diffrn_reflns_limit_h_max 12
_diffrn_reflns_limit_h_min -12
_diffrn_reflns_limit_k_max 16
_diffrn_reflns_limit_k_min -21
_diffrn_reflns_limit_l_max 22
_diffrn_reflns_limit_l_min -24
_diffrn_reflns_number 21034
_diffrn_reflns_theta_full 23.33
_diffrn_reflns_theta_max 23.33
_diffrn_reflns_theta_min 1.89
_exptl_absorpt_coefficient_mu 3.012
_exptl_crystal_density_diffrn 1.615
_exptl_crystal_density_method 'not measured'
_exptl_crystal_F_000 2324
_refine_diff_density_max 1.805
_refine_diff_density_min -1.139
_refine_diff_density_rms 0.186
_refine_ls_abs_structure_details 'Flack H D (1983), Acta Cryst. A39, 876-881'
_refine_ls_abs_structure_Flack 0.00(4)
_refine_ls_extinction_method none
_refine_ls_goodness_of_fit_ref 0.969
_refine_ls_hydrogen_treatment mixed
_refine_ls_matrix_type full
_refine_ls_number_parameters 904
_refine_ls_number_reflns 10399
_refine_ls_number_restraints 391
_refine_ls_restrained_S_all 0.955
_refine_ls_R_factor_all 0.0945
_refine_ls_R_factor_gt 0.0709
_refine_ls_shift/su_max 5.657
_refine_ls_shift/su_mean 0.166
_refine_ls_structure_factor_coef Fsqd
_refine_ls_weighting_details 'calc w=1/[\s^2^(Fo^2^)+(0.0846P)^2^+0.0000P] where P=(Fo^2^+2Fc^2^)/3'
_refine_ls_weighting_scheme calc
_refine_ls_wR_factor_gt 0.1657
_refine_ls_wR_factor_ref 0.1752
_reflns_number_gt 7495
_reflns_number_total 10399
_reflns_threshold_expression >2sigma(I)
_cod_data_source_file ic0262684si20021213_120438_2.cif
_cod_data_source_block mm19m
_cod_depositor_comments
;
The following automatic conversions were performed:

'_symmetry_cell_setting' value 'Monoclinic' changed to 'monoclinic'
according to the built-in table from CIF Core dictionary named
'cif_core.dic' version 2.4.1 from 2010-06-29.

Automatic conversion script
Id: cif_fix_values 1646 2011-03-28 12:23:43Z adriana 
;
_cod_original_cell_volume 4674.7(16)
_cod_original_formula_sum 'C29.50 H60 Cl4 Cu4 N4 Ni2 O1.50 S4'
_cod_database_code 4313569

loop_
_symmetry_equiv_pos_as_xyz
'x, y, z'
'-x, y+1/2, -z'

loop_
_atom_site_label
_atom_site_type_symbol
_atom_site_fract_x
_atom_site_fract_y
_atom_site_fract_z
_atom_site_U_iso_or_equiv
_atom_site_adp_type
_atom_site_occupancy
_atom_site_symmetry_multiplicity
_atom_site_calc_flag
_atom_site_refinement_flags
_atom_site_disorder_assembly
_atom_site_disorder_group
Cu1A Cu 0.88837(18) 0.47918(11) 0.60991(9) 0.0198(5) Uani 1 1 d . . .
Cu2A Cu 0.68858(18) 0.60249(13) 0.55386(9) 0.0255(5) Uani 1 1 d . . .
Cu3A Cu 1.06611(17) 0.59822(11) 0.67759(9) 0.0202(5) Uani 1 1 d . . .
Cu4A Cu 0.8947(3) 0.73405(14) 0.61471(11) 0.0670(11) Uani 1 1 d . . .
Ni1A Ni 0.93008(18) 0.57988(11) 0.49169(9) 0.0164(5) Uani 1 1 d . . .
Ni2A Ni 0.73145(17) 0.62872(11) 0.70450(9) 0.0153(5) Uani 1 1 d . . .
Cl1A Cl 0.8766(4) 0.3637(2) 0.6023(2) 0.0295(11) Uani 1 1 d . . .
Cl2A Cl 0.5105(4) 0.6025(4) 0.4979(3) 0.068(2) Uani 1 1 d . . .
Cl3A Cl 1.2284(4) 0.5873(2) 0.74551(19) 0.0265(11) Uani 1 1 d . . .
Cl4A Cl 0.8369(4) 0.8443(2) 0.6216(2) 0.0308(12) Uani 1 1 d . . .
S1A S 0.7409(4) 0.5411(2) 0.64158(19) 0.0159(10) Uani 1 1 d . . .
S2A S 0.9120(4) 0.6608(2) 0.69734(19) 0.0178(10) Uani 1 1 d . . .
S3A S 1.0247(4) 0.5507(2) 0.58321(19) 0.0172(10) Uani 1 1 d . . .
S4A S 0.8401(4) 0.6665(2) 0.53051(19) 0.0176(10) Uani 1 1 d . . .
N1A N 0.5669(11) 0.6027(8) 0.7091(6) 0.022(2) Uani 1 1 d U . .
N2A N 0.7236(12) 0.7090(8) 0.7609(6) 0.020(2) Uani 1 1 d U . .
N3A N 1.0120(11) 0.4995(8) 0.4548(6) 0.020(2) Uani 1 1 d U . .
N4A N 0.8419(11) 0.6031(8) 0.4075(6) 0.021(2) Uani 1 1 d U . .
C1A C 0.4880(15) 0.6639(9) 0.6821(8) 0.023(2) Uani 1 1 d U . .
H1A1 H 0.5053 0.6752 0.6400 0.028 Uiso 1 1 calc R . .
H1A2 H 0.4039 0.6495 0.6781 0.028 Uiso 1 1 calc R . .
C2A C 0.5074(14) 0.7296(9) 0.7231(8) 0.024(2) Uani 1 1 d U . .
H2A1 H 0.4514 0.7666 0.7054 0.028 Uiso 1 1 calc R . .
H2A2 H 0.4902 0.7182 0.7652 0.028 Uiso 1 1 calc R . .
C3A C 0.6287(14) 0.7564(9) 0.7281(8) 0.022(2) Uani 1 1 d U . .
H3A1 H 0.6329 0.8020 0.7503 0.026 Uiso 1 1 calc R . .
H3A2 H 0.6462 0.7656 0.6856 0.026 Uiso 1 1 calc R . .
C4A C 0.6929(15) 0.6870(10) 0.8242(7) 0.021(3) Uani 1 1 d U . .
H4A1 H 0.6278 0.7169 0.8347 0.026 Uiso 1 1 calc R . .
H4A2 H 0.7627 0.6938 0.8567 0.026 Uiso 1 1 calc R . .
C5A C 0.6532(13) 0.6064(10) 0.8226(7) 0.022(3) Uani 1 1 d U . .
H5A1 H 0.7216 0.5772 0.8155 0.027 Uiso 1 1 calc R . .
H5A2 H 0.6339 0.5939 0.8640 0.027 Uiso 1 1 calc R . .
C6A C 0.5507(14) 0.5874(10) 0.7751(7) 0.022(2) Uani 1 1 d U . .
H6A1 H 0.4803 0.6134 0.7843 0.027 Uiso 1 1 calc R . .
H6A2 H 0.5345 0.5366 0.7789 0.027 Uiso 1 1 calc R . .
C7A C 0.5253(14) 0.5423(9) 0.6679(8) 0.022(2) Uani 1 1 d U . .
H7A1 H 0.4586 0.5193 0.6841 0.026 Uiso 1 1 calc R . .
H7A2 H 0.4947 0.5606 0.6259 0.026 Uiso 1 1 calc R . .
C8A C 0.6178(14) 0.4882(10) 0.6620(8) 0.022(3) Uani 1 1 d U . .
C9A C 0.6630(15) 0.4475(10) 0.7192(8) 0.028(4) Uani 1 1 d U . .
H9A1 H 0.7225 0.4753 0.7459 0.042 Uiso 1 1 calc R . .
H9A2 H 0.6990 0.4036 0.7076 0.042 Uiso 1 1 calc R . .
H9A3 H 0.5972 0.4366 0.7417 0.042 Uiso 1 1 calc R . .
C10A C 0.5698(14) 0.4387(10) 0.6066(8) 0.025(4) Uani 1 1 d U . .
H10D H 0.5047 0.4102 0.6176 0.037 Uiso 1 1 calc R . .
H10E H 0.6336 0.4078 0.5975 0.037 Uiso 1 1 calc R . .
H10F H 0.5410 0.4671 0.5698 0.037 Uiso 1 1 calc R . .
C11A C 0.8347(14) 0.7524(9) 0.7727(8) 0.022(2) Uani 1 1 d U . .
H11C H 0.8304 0.7898 0.7408 0.026 Uiso 1 1 calc R . .
H11D H 0.8397 0.7753 0.8138 0.026 Uiso 1 1 calc R . .
C12A C 0.9438(15) 0.7100(9) 0.7712(7) 0.020(3) Uani 1 1 d U . .
C13A C 0.9809(15) 0.6588(9) 0.8246(7) 0.022(4) Uani 1 1 d U . .
H13A H 0.9910 0.6843 0.8642 0.033 Uiso 1 1 calc R . .
H13B H 1.0558 0.6363 0.8193 0.033 Uiso 1 1 calc R . .
H13C H 0.9195 0.6228 0.8247 0.033 Uiso 1 1 calc R . .
C14A C 1.0512(15) 0.7585(9) 0.7686(7) 0.025(4) Uani 1 1 d U . .
H14D H 1.0322 0.7920 0.7343 0.037 Uiso 1 1 calc R . .
H14E H 1.1197 0.7301 0.7619 0.037 Uiso 1 1 calc R . .
H14F H 1.0698 0.7842 0.8079 0.037 Uiso 1 1 calc R . .
C15A C 0.9222(15) 0.4500(10) 0.4277(8) 0.024(2) Uani 1 1 d U . .
H15C H 0.8746 0.4363 0.4601 0.029 Uiso 1 1 calc R . .
H15D H 0.9625 0.4071 0.4158 0.029 Uiso 1 1 calc R . .
C16A C 0.8377(15) 0.4753(10) 0.3709(8) 0.026(2) Uani 1 1 d U . .
H16C H 0.7798 0.4377 0.3569 0.031 Uiso 1 1 calc R . .
H16D H 0.8831 0.4853 0.3366 0.031 Uiso 1 1 calc R . .
C17A C 0.7716(15) 0.5416(9) 0.3856(8) 0.023(2) Uani 1 1 d U . .
H17A H 0.7173 0.5551 0.3475 0.028 Uiso 1 1 calc R . .
H17B H 0.7219 0.5293 0.4175 0.028 Uiso 1 1 calc R . .
C18A C 0.9282(13) 0.6217(10) 0.3647(7) 0.021(2) Uani 1 1 d U . .
H18A H 0.9215 0.6727 0.3557 0.026 Uiso 1 1 calc R . .
H18B H 0.9052 0.5964 0.3249 0.026 Uiso 1 1 calc R . .
C19A C 1.0583(13) 0.6047(10) 0.3894(7) 0.021(2) Uani 1 1 d U . .
H19C H 1.0843 0.6347 0.4262 0.026 Uiso 1 1 calc R . .
H19D H 1.1068 0.6177 0.3571 0.026 Uiso 1 1 calc R . .
C20A C 1.0845(15) 0.5268(9) 0.4081(8) 0.021(2) Uani 1 1 d U . .
H20A H 1.0694 0.4972 0.3703 0.025 Uiso 1 1 calc R . .
H20B H 1.1695 0.5222 0.4255 0.025 Uiso 1 1 calc R . .
C21A C 1.0912(14) 0.4582(10) 0.5038(7) 0.021(2) Uani 1 1 d U . .
H21C H 1.1554 0.4364 0.4846 0.025 Uiso 1 1 calc R . .
H21D H 1.0444 0.4198 0.5188 0.025 Uiso 1 1 calc R . .
C22A C 1.1464(14) 0.5020(9) 0.5594(8) 0.020(3) Uani 1 1 d U . .
C23A C 1.2416(13) 0.5559(9) 0.5452(8) 0.022(4) Uani 1 1 d U . .
H23A H 1.3090 0.5306 0.5329 0.032 Uiso 1 1 calc R . .
H23B H 1.2686 0.5838 0.5826 0.032 Uiso 1 1 calc R . .
H23C H 1.2070 0.5870 0.5114 0.032 Uiso 1 1 calc R . .
C24A C 1.1998(14) 0.4550(10) 0.6116(8) 0.025(4) Uani 1 1 d U . .
H24D H 1.1444 0.4169 0.6169 0.038 Uiso 1 1 calc R . .
H24E H 1.2162 0.4823 0.6502 0.038 Uiso 1 1 calc R . .
H24F H 1.2739 0.4349 0.6019 0.038 Uiso 1 1 calc R . .
C25A C 0.7562(15) 0.6627(9) 0.4093(8) 0.023(2) Uani 1 1 d U . .
H25C H 0.7425 0.6855 0.3679 0.027 Uiso 1 1 calc R . .
H25D H 0.6795 0.6432 0.4171 0.027 Uiso 1 1 calc R . .
C26A C 0.7951(14) 0.7171(9) 0.4570(8) 0.023(3) Uani 1 1 d U . .
C27A C 0.8978(15) 0.7620(9) 0.4452(8) 0.026(4) Uani 1 1 d U . .
H27A H 0.9686 0.7326 0.4464 0.038 Uiso 1 1 calc R . .
H27B H 0.9126 0.7984 0.4772 0.038 Uiso 1 1 calc R . .
H27C H 0.8791 0.7841 0.4042 0.038 Uiso 1 1 calc R . .
C28A C 0.6905(15) 0.7642(10) 0.4661(8) 0.028(4) Uani 1 1 d U . .
H28A H 0.6661 0.7920 0.4284 0.043 Uiso 1 1 calc R . .
H28B H 0.7143 0.7958 0.5014 0.043 Uiso 1 1 calc R . .
H28C H 0.6241 0.7349 0.4745 0.043 Uiso 1 1 calc R . .
Cu1B Cu 0.48462(16) 0.30972(11) 0.92228(9) 0.0181(5) Uani 1 1 d . . .
Cu2B Cu 0.30173(18) 0.18159(11) 0.85102(9) 0.0205(5) Uani 1 1 d . . .
Cu3B Cu 0.33952(16) 0.30687(11) 1.03927(9) 0.0159(5) Uani 1 1 d . . .
Cu4B Cu 0.15420(17) 0.19359(11) 0.98200(9) 0.0182(5) Uani 1 1 d . . .
Ni1B Ni 0.13014(17) 0.31930(11) 0.86949(9) 0.0136(5) Uani 1 1 d . . .
Ni2B Ni 0.49044(17) 0.13885(11) 0.97000(9) 0.0129(5) Uani 1 1 d . . .
Cl1B Cl 0.6265(4) 0.3713(3) 0.8913(2) 0.0268(11) Uani 1 1 d . . .
Cl2B Cl 0.3012(4) 0.1205(3) 0.7652(2) 0.0378(13) Uani 1 1 d . . .
Cl3B Cl 0.3516(4) 0.3645(2) 1.12733(19) 0.0221(10) Uani 1 1 d . . .
Cl4B Cl 0.0097(4) 0.1335(3) 1.0128(2) 0.0282(11) Uani 1 1 d . . .
S1B S 0.3114(3) 0.2989(2) 0.85803(18) 0.0151(10) Uani 1 1 d . . .
S2B S 0.1733(3) 0.3088(2) 0.97004(18) 0.0151(9) Uani 1 1 d . . .
S3B S 0.4837(4) 0.2447(2) 1.00696(19) 0.0167(10) Uani 1 1 d . . .
S4B S 0.3000(3) 0.1363(2) 0.94564(19) 0.0150(9) Uani 1 1 d . . .
N1B N 0.0912(11) 0.3293(7) 0.7783(6) 0.020(2) Uani 1 1 d U . .
N2B N -0.0381(11) 0.3354(7) 0.8804(6) 0.0182(19) Uani 1 1 d U . .
N3B N 0.6670(11) 0.1428(7) 0.9886(6) 0.0172(19) Uani 1 1 d U . .
N4B N 0.4965(12) 0.0437(7) 0.9338(6) 0.021(2) Uani 1 1 d U . .
C1B C 0.0074(14) 0.2718(9) 0.7542(8) 0.022(2) Uani 1 1 d U . .
H1B1 H 0.0424 0.2259 0.7683 0.026 Uiso 1 1 calc R . .
H1B2 H -0.0046 0.2723 0.7081 0.026 Uiso 1 1 calc R . .
C2B C -0.1133(14) 0.2801(9) 0.7767(7) 0.022(2) Uani 1 1 d U . .
H2B1 H -0.1489 0.3250 0.7601 0.027 Uiso 1 1 calc R . .
H2B2 H -0.1657 0.2418 0.7580 0.027 Uiso 1 1 calc R . .
C3B C -0.1137(15) 0.2793(9) 0.8454(7) 0.022(2) Uani 1 1 d U . .
H3B1 H -0.0855 0.2328 0.8619 0.026 Uiso 1 1 calc R . .
H3B2 H -0.1962 0.2852 0.8533 0.026 Uiso 1 1 calc R . .
C4B C -0.0781(14) 0.4078(9) 0.8532(8) 0.020(2) Uani 1 1 d U . .
H4B1 H -0.1551 0.4023 0.8257 0.024 Uiso 1 1 calc R . .
H4B2 H -0.0907 0.4395 0.8877 0.024 Uiso 1 1 calc R . .
C5B C 0.0079(14) 0.4414(9) 0.8170(7) 0.020(2) Uani 1 1 d U . .
H5B1 H 0.0822 0.4504 0.8459 0.024 Uiso 1 1 calc R . .
H5B2 H -0.0246 0.4877 0.8022 0.024 Uiso 1 1 calc R . .
C6B C 0.0401(14) 0.4005(9) 0.7600(7) 0.019(2) Uani 1 1 d U . .
H6B1 H -0.0319 0.3947 0.7288 0.023 Uiso 1 1 calc R . .
H6B2 H 0.0983 0.4280 0.7407 0.023 Uiso 1 1 calc R . .
C7B C 0.1953(13) 0.3137(9) 0.7433(7) 0.019(2) Uani 1 1 d U . .
H7B1 H 0.1987 0.2625 0.7354 0.023 Uiso 1 1 calc R . .
H7B2 H 0.1823 0.3380 0.7026 0.023 Uiso 1 1 calc R . .
C8B C 0.3128(14) 0.3377(9) 0.7804(7) 0.019(3) Uani 1 1 d U . .
C9B C 0.3311(14) 0.4153(9) 0.7880(8) 0.021(4) Uani 1 1 d U . .
H9B1 H 0.4093 0.4244 0.8122 0.032 Uiso 1 1 calc R . .
H9B2 H 0.2697 0.4350 0.8098 0.032 Uiso 1 1 calc R . .
H9B3 H 0.3263 0.4373 0.7470 0.032 Uiso 1 1 calc R . .
C10B C 0.4100(14) 0.3070(10) 0.7512(7) 0.024(4) Uani 1 1 d U . .
H10A H 0.4012 0.2558 0.7491 0.036 Uiso 1 1 calc R . .
H10B H 0.4863 0.3190 0.7761 0.036 Uiso 1 1 calc R . .
H10C H 0.4068 0.3259 0.7091 0.036 Uiso 1 1 calc R . .
C11B C -0.0577(13) 0.3298(9) 0.9458(7) 0.017(2) Uani 1 1 d U . .
H11A H -0.0729 0.2800 0.9549 0.020 Uiso 1 1 calc R . .
H11B H -0.1297 0.3568 0.9507 0.020 Uiso 1 1 calc R . .
C12B C 0.0462(13) 0.3566(9) 0.9944(7) 0.017(2) Uani 1 1 d U . .
C13B C 0.0723(14) 0.4351(9) 0.9929(8) 0.020(4) Uani 1 1 d U . .
H13D H 0.0005 0.4616 0.9974 0.030 Uiso 1 1 calc R . .
H13E H 0.0978 0.4472 0.9533 0.030 Uiso 1 1 calc R . .
H13F H 0.1352 0.4470 1.0273 0.030 Uiso 1 1 calc R . .
C14B C 0.0254(14) 0.3350(9) 1.0584(7) 0.018(3) Uani 1 1 d U . .
H14A H 0.0936 0.3488 1.0890 0.027 Uiso 1 1 calc R . .
H14B H 0.0152 0.2839 1.0597 0.027 Uiso 1 1 calc R . .
H14C H -0.0460 0.3582 1.0682 0.027 Uiso 1 1 calc R . .
C15B C 0.7134(14) 0.1361(9) 0.9285(7) 0.019(2) Uani 1 1 d U . .
H15A H 0.7997 0.1451 0.9364 0.023 Uiso 1 1 calc R . .
H15B H 0.6766 0.1733 0.9001 0.023 Uiso 1 1 calc R . .
C16B C 0.6928(14) 0.0665(9) 0.8958(8) 0.021(2) Uani 1 1 d U . .
H16A H 0.7257 0.0681 0.8563 0.025 Uiso 1 1 calc R . .
H16B H 0.7349 0.0291 0.9222 0.025 Uiso 1 1 calc R . .
C17B C 0.5668(15) 0.0495(9) 0.8826(8) 0.022(2) Uani 1 1 d U . .
H17C H 0.5595 0.0042 0.8599 0.027 Uiso 1 1 calc R . .
H17D H 0.5286 0.0856 0.8535 0.027 Uiso 1 1 calc R . .
C18B C 0.5562(15) -0.0066(9) 0.9851(7) 0.021(2) Uani 1 1 d U . .
H18C H 0.4946 -0.0375 0.9979 0.025 Uiso 1 1 calc R . .
H18D H 0.6126 -0.0369 0.9671 0.025 Uiso 1 1 calc R . .
C19B C 0.6223(14) 0.0293(9) 1.0428(8) 0.019(2) Uani 1 1 d U . .
H19A H 0.5628 0.0524 1.0646 0.023 Uiso 1 1 calc R . .
H19B H 0.6607 -0.0078 1.0708 0.023 Uiso 1 1 calc R . .
C20B C 0.7145(14) 0.0828(9) 1.0344(7) 0.019(2) Uani 1 1 d U . .
H20C H 0.7811 0.0590 1.0188 0.022 Uiso 1 1 calc R . .
H20D H 0.7455 0.1036 1.0754 0.022 Uiso 1 1 calc R . .
C21B C 0.7130(13) 0.2141(8) 1.0184(7) 0.016(2) Uani 1 1 d U . .
H21A H 0.7903 0.2063 1.0451 0.019 Uiso 1 1 calc R . .
H21B H 0.7257 0.2473 0.9851 0.019 Uiso 1 1 calc R . .
C22B C 0.6290(13) 0.2460(9) 1.0565(7) 0.015(2) Uani 1 1 d U . .
C23B C 0.6179(14) 0.2079(9) 1.1187(7) 0.020(4) Uani 1 1 d U . .
H23D H 0.5940 0.1590 1.1101 0.030 Uiso 1 1 calc R . .
H23E H 0.5583 0.2318 1.1391 0.030 Uiso 1 1 calc R . .
H23F H 0.6945 0.2091 1.1461 0.030 Uiso 1 1 calc R . .
C24B C 0.6632(13) 0.3227(9) 1.0712(8) 0.018(3) Uani 1 1 d U . .
H24A H 0.7412 0.3245 1.0971 0.027 Uiso 1 1 calc R . .
H24B H 0.6043 0.3445 1.0935 0.027 Uiso 1 1 calc R . .
H24C H 0.6658 0.3482 1.0323 0.027 Uiso 1 1 calc R . .
C25B C 0.3752(14) 0.0146(9) 0.9078(8) 0.021(2) Uani 1 1 d U . .
H25A H 0.3564 0.0275 0.8633 0.026 Uiso 1 1 calc R . .
H25B H 0.3781 -0.0373 0.9105 0.026 Uiso 1 1 calc R . .
C26B C 0.2771(15) 0.0409(9) 0.9412(8) 0.021(3) Uani 1 1 d U . .
C27B C 0.2775(15) 0.0108(9) 1.0057(8) 0.022(4) Uani 1 1 d U . .
H27D H 0.2730 -0.0406 1.0031 0.033 Uiso 1 1 calc R . .
H27E H 0.2091 0.0288 1.0230 0.033 Uiso 1 1 calc R . .
H27F H 0.3507 0.0246 1.0326 0.033 Uiso 1 1 calc R . .
C28B C 0.1615(15) 0.0258(9) 0.8976(8) 0.024(4) Uani 1 1 d U . .
H28D H 0.1619 0.0506 0.8582 0.035 Uiso 1 1 calc R . .
H28E H 0.0943 0.0420 0.9169 0.035 Uiso 1 1 calc R . .
H28F H 0.1544 -0.0249 0.8897 0.035 Uiso 1 1 calc R . .
C2S C 0.947(10) 0.038(8) 0.778(3) 0.73(5) Uani 1 1 d U . .
H2S1 H 1.0227 0.0139 0.7911 1.098 Uiso 1 1 calc R . .
H2S2 H 0.9322 0.0711 0.8103 1.098 Uiso 1 1 calc R . .
H2S3 H 0.9513 0.0639 0.7393 1.098 Uiso 1 1 calc R . .
O2S O 0.870(7) -0.004(6) 0.769(2) 0.74(4) Uani 1 1 d U . .
H2S H 0.8464 -0.0075 0.7309 1.106 Uiso 1 1 calc R . .
C3S C 0.683(4) 0.402(3) 0.230(2) 0.186(17) Uani 1 1 d U . .
H3S1 H 0.7070 0.4433 0.2075 0.279 Uiso 1 1 calc R . .
H3S2 H 0.6594 0.3642 0.2002 0.279 Uiso 1 1 calc R . .
H3S3 H 0.7486 0.3870 0.2610 0.279 Uiso 1 1 calc R . .
O3S O 0.583(3) 0.4214(16) 0.2603(17) 0.188(16) Uani 1 1 d U . .
H3S H 0.5597 0.4621 0.2494 0.282 Uiso 1 1 calc R . .
O4S O 0.724(3) 0.2776(13) 0.4360(11) 0.185(11) Uani 1 1 d . . .
C4S C 0.863(4) 0.2550(19) 0.4009(16) 0.089(16) Uani 1 1 d . . .

loop_
_atom_site_aniso_label
_atom_site_aniso_U_11
_atom_site_aniso_U_22
_atom_site_aniso_U_33
_atom_site_aniso_U_23
_atom_site_aniso_U_13
_atom_site_aniso_U_12
Cu1A 0.0218(12) 0.0146(13) 0.0232(12) 0.0000(10) 0.0039(10) 0.0014(10)
Cu2A 0.0261(12) 0.0233(13) 0.0277(12) 0.0046(11) 0.0060(10) -0.0058(11)
Cu3A 0.0224(11) 0.0138(12) 0.0236(11) -0.0026(10) 0.0009(9) 0.0028(10)
Cu4A 0.147(3) 0.0147(15) 0.0275(15) -0.0037(13) -0.0226(17) 0.0218(18)
Ni1A 0.0175(12) 0.0111(12) 0.0203(11) 0.0014(10) 0.0021(9) -0.0018(10)
Ni2A 0.0154(11) 0.0090(12) 0.0215(12) -0.0004(10) 0.0030(9) 0.0022(10)
Cl1A 0.034(3) 0.016(3) 0.038(3) 0.002(2) 0.005(2) 0.009(2)
Cl2A 0.030(3) 0.111(6) 0.059(4) 0.046(4) -0.003(3) -0.030(4)
Cl3A 0.020(2) 0.022(3) 0.034(3) 0.002(2) -0.0061(19) 0.004(2)
Cl4A 0.042(3) 0.014(3) 0.038(3) 0.007(2) 0.012(2) 0.003(2)
S1A 0.016(2) 0.005(2) 0.028(3) -0.001(2) 0.0056(19) -0.0026(19)
S2A 0.018(2) 0.010(2) 0.025(2) -0.004(2) -0.0010(19) 0.0013(19)
S3A 0.019(2) 0.013(2) 0.019(2) 0.000(2) 0.0040(19) 0.000(2)
S4A 0.022(2) 0.011(2) 0.020(2) 0.006(2) 0.0020(19) 0.0023(19)
N1A 0.021(4) 0.019(4) 0.027(4) 0.004(4) 0.007(4) -0.001(4)
N2A 0.025(4) 0.016(5) 0.020(4) -0.001(4) 0.006(4) 0.004(4)
N3A 0.020(4) 0.017(4) 0.025(4) -0.001(4) 0.005(4) 0.003(4)
N4A 0.021(4) 0.017(4) 0.026(4) 0.002(4) 0.003(4) 0.003(4)
C1A 0.024(5) 0.019(5) 0.027(5) 0.003(4) 0.006(4) 0.001(4)
C2A 0.026(5) 0.019(5) 0.027(5) 0.003(4) 0.006(4) 0.006(4)
C3A 0.026(5) 0.017(5) 0.024(5) 0.001(4) 0.005(4) 0.008(4)
C4A 0.027(6) 0.019(6) 0.020(6) -0.002(5) 0.008(5) 0.004(5)
C5A 0.021(6) 0.023(6) 0.023(6) 0.004(6) 0.008(5) -0.002(6)
C6A 0.021(5) 0.022(5) 0.024(5) 0.003(5) 0.007(4) -0.001(5)
C7A 0.020(5) 0.018(5) 0.028(5) 0.006(4) 0.007(4) -0.003(4)
C8A 0.017(5) 0.020(5) 0.030(5) 0.006(5) 0.008(5) -0.004(5)
C9A 0.021(8) 0.026(8) 0.036(8) 0.008(7) 0.002(7) -0.007(7)
C10A 0.016(7) 0.020(8) 0.038(8) 0.001(7) 0.005(7) -0.012(7)
C11A 0.027(5) 0.017(5) 0.021(5) -0.002(4) 0.004(4) 0.000(4)
C12A 0.028(5) 0.014(5) 0.019(5) -0.004(5) 0.002(5) -0.002(5)
C13A 0.032(8) 0.018(8) 0.017(7) -0.008(7) 0.007(6) 0.001(7)
C14A 0.034(8) 0.016(8) 0.019(7) -0.004(7) -0.012(7) -0.008(7)
C15A 0.024(5) 0.018(5) 0.029(5) -0.002(4) 0.003(4) 0.003(4)
C16A 0.025(5) 0.021(5) 0.029(5) -0.001(5) 0.000(4) 0.001(4)
C17A 0.022(5) 0.020(5) 0.027(5) 0.001(4) -0.002(4) 0.003(4)
C18A 0.022(5) 0.018(5) 0.024(5) -0.001(4) 0.003(4) 0.003(4)
C19A 0.024(5) 0.018(5) 0.023(5) -0.003(5) 0.004(4) 0.002(5)
C20A 0.022(5) 0.018(5) 0.022(5) -0.003(4) 0.005(4) 0.003(4)
C21A 0.017(5) 0.017(5) 0.028(5) 0.002(4) 0.003(4) 0.005(4)
C22A 0.015(5) 0.017(5) 0.029(5) 0.003(5) 0.005(5) 0.006(5)
C23A 0.006(7) 0.020(8) 0.038(8) 0.001(7) -0.001(6) 0.008(6)
C24A 0.015(7) 0.021(8) 0.037(8) -0.002(7) -0.003(7) 0.004(7)
C25A 0.022(5) 0.017(5) 0.028(5) 0.003(4) 0.003(4) 0.004(4)
C26A 0.023(5) 0.017(5) 0.028(5) 0.002(5) 0.003(5) 0.002(5)
C27A 0.029(8) 0.009(8) 0.038(8) 0.006(7) 0.004(7) 0.000(7)
C28A 0.028(8) 0.023(8) 0.032(8) 0.005(7) -0.003(7) 0.004(7)
Cu1B 0.0177(11) 0.0094(11) 0.0269(12) 0.0001(10) 0.0025(9) -0.0010(10)
Cu2B 0.0253(12) 0.0078(12) 0.0277(13) 0.0019(10) 0.0019(10) -0.0009(10)
Cu3B 0.0171(11) 0.0079(11) 0.0229(11) -0.0015(10) 0.0033(9) 0.0014(10)
Cu4B 0.0191(11) 0.0107(12) 0.0243(12) -0.0006(10) 0.0019(9) 0.0033(10)
Ni1B 0.0146(11) 0.0069(12) 0.0185(11) 0.0022(10) -0.0001(9) 0.0004(10)
Ni2B 0.0137(11) 0.0012(11) 0.0236(12) -0.0006(10) 0.0025(9) 0.0008(9)
Cl1B 0.020(2) 0.031(3) 0.030(3) -0.003(2) 0.004(2) -0.011(2)
Cl2B 0.066(3) 0.019(3) 0.024(2) -0.002(2) -0.009(2) -0.005(3)
Cl3B 0.035(3) 0.011(2) 0.020(2) -0.002(2) 0.005(2) -0.002(2)
Cl4B 0.020(2) 0.024(3) 0.043(3) -0.006(2) 0.011(2) -0.004(2)
S1B 0.014(2) 0.010(2) 0.020(2) 0.002(2) -0.0004(18) -0.0020(19)
S2B 0.009(2) 0.012(2) 0.024(2) 0.001(2) 0.0014(17) 0.0036(19)
S3B 0.014(2) 0.007(2) 0.029(2) -0.003(2) 0.0018(18) 0.0004(19)
S4B 0.016(2) 0.005(2) 0.024(2) 0.001(2) 0.0032(18) 0.0014(19)
N1B 0.024(4) 0.009(4) 0.027(4) 0.002(4) 0.003(4) 0.001(4)
N2B 0.021(4) 0.007(4) 0.026(4) 0.006(4) 0.000(4) 0.002(4)
N3B 0.021(4) 0.007(4) 0.025(4) 0.003(4) 0.007(3) 0.002(4)
N4B 0.030(4) 0.007(4) 0.028(4) -0.003(4) 0.006(4) 0.002(4)
C1B 0.026(5) 0.010(4) 0.029(5) 0.001(4) 0.003(4) 0.001(4)
C2B 0.023(5) 0.011(5) 0.031(5) 0.001(4) 0.001(4) 0.001(4)
C3B 0.024(5) 0.009(4) 0.030(5) 0.002(4) 0.000(4) 0.001(4)
C4B 0.023(5) 0.008(5) 0.029(5) 0.009(4) 0.001(4) 0.005(4)
C5B 0.022(5) 0.010(5) 0.028(5) 0.009(4) 0.000(4) 0.006(4)
C6B 0.022(5) 0.008(5) 0.027(5) 0.007(4) 0.001(4) 0.004(4)
C7B 0.024(5) 0.011(5) 0.024(5) 0.003(4) 0.005(4) 0.000(4)
C8B 0.023(5) 0.011(5) 0.023(5) 0.005(5) 0.006(4) -0.001(5)
C9B 0.023(7) 0.012(8) 0.030(7) 0.008(7) 0.004(6) -0.005(7)
C10B 0.030(8) 0.022(8) 0.021(7) 0.002(7) 0.006(6) -0.006(7)
C11B 0.018(4) 0.006(5) 0.025(5) 0.003(4) 0.002(4) -0.001(4)
C12B 0.017(5) 0.006(5) 0.029(5) -0.001(5) 0.002(4) 0.000(5)
C13B 0.015(7) 0.012(8) 0.031(8) -0.008(7) 0.000(6) 0.006(7)
C14B 0.017(7) 0.004(7) 0.031(7) 0.002(7) 0.001(6) 0.003(6)
C15B 0.024(4) 0.010(4) 0.026(5) 0.002(4) 0.010(4) 0.004(4)
C16B 0.027(5) 0.010(5) 0.026(5) -0.001(4) 0.008(4) 0.003(4)
C17B 0.031(5) 0.010(5) 0.027(5) -0.003(4) 0.007(4) 0.002(4)
C18B 0.028(5) 0.008(5) 0.027(5) 0.000(4) 0.006(4) 0.002(4)
C19B 0.025(5) 0.008(5) 0.025(5) 0.001(4) 0.006(4) 0.004(4)
C20B 0.022(4) 0.009(5) 0.026(5) 0.001(4) 0.006(4) 0.004(4)
C21B 0.018(5) 0.006(5) 0.024(5) 0.002(4) 0.007(4) -0.003(4)
C22B 0.016(5) 0.006(5) 0.024(5) 0.000(5) 0.006(4) -0.003(5)
C23B 0.024(7) 0.008(7) 0.025(7) 0.000(7) -0.005(6) 0.004(7)
C24B 0.013(7) 0.010(8) 0.033(7) 0.003(7) 0.007(6) 0.001(6)
C25B 0.029(5) 0.004(5) 0.031(5) -0.004(4) 0.004(4) 0.000(4)
C26B 0.026(5) 0.005(5) 0.031(5) -0.003(5) 0.006(5) -0.005(5)
C27B 0.024(8) 0.008(7) 0.034(8) -0.003(7) 0.005(7) -0.011(7)
C28B 0.024(8) 0.012(8) 0.035(8) -0.001(7) 0.006(7) 0.001(7)
C2S 0.54(8) 1.59(16) 0.13(2) -0.27(4) 0.24(4) -0.648
O2S 0.54(8) 1.59(16) 0.14(2) -0.27(4) 0.23(4) -0.725
C3S 0.21(4) 0.08(2) 0.23(4) -0.02(2) -0.10(3) 0.02(2)
O3S 0.20(3) 0.09(2) 0.24(3) -0.02(2) -0.10(3) 0.01(2)
O4S 0.25(3) 0.131(19) 0.19(2) -0.088(16) 0.06(2) -0.130(19)
C4S 0.21(4) 0.00(2) 0.05(3) 0.03(2) 0.01(3) -0.01(3)

loop_
_atom_type_symbol
_atom_type_description
_atom_type_scat_dispersion_real
_atom_type_scat_dispersion_imag
_atom_type_scat_source
C C 0.0033 0.0016 'International Tables Vol C Tables 4.2.6.8 and 6.1.1.4'
H H 0.0000 0.0000 'International Tables Vol C Tables 4.2.6.8 and 6.1.1.4'
N N 0.0061 0.0033 'International Tables Vol C Tables 4.2.6.8 and 6.1.1.4'
O O 0.0106 0.0060 'International Tables Vol C Tables 4.2.6.8 and 6.1.1.4'
S S 0.1246 0.1234 'International Tables Vol C Tables 4.2.6.8 and 6.1.1.4'
Cl Cl 0.1484 0.1585 'International Tables Vol C Tables 4.2.6.8 and 6.1.1.4'
Ni Ni 0.3393 1.1124 'International Tables Vol C Tables 4.2.6.8 and 6.1.1.4'
Cu Cu 0.3201 1.2651 'International Tables Vol C Tables 4.2.6.8 and 6.1.1.4'

loop_
_geom_angle_atom_site_label_1
_geom_angle_atom_site_label_2
_geom_angle_atom_site_label_3
_geom_angle
_geom_angle_site_symmetry_1
_geom_angle_site_symmetry_3
_geom_angle_publ_flag
Cl1A Cu1A S3A 129.07(19) . . ?
Cl1A Cu1A S1A 120.35(19) . . ?
S3A Cu1A S1A 110.39(18) . . ?
Cl2A Cu2A S1A 125.0(2) . . ?
Cl2A Cu2A S4A 123.7(2) . . ?
S1A Cu2A S4A 111.25(17) . . ?
Cl3A Cu3A S2A 122.21(18) . . ?
Cl3A Cu3A S3A 128.30(18) . . ?
S2A Cu3A S3A 109.48(17) . . ?
Cl4A Cu4A S4A 123.4(2) . . ?
Cl4A Cu4A S2A 121.4(2) . . ?
S4A Cu4A S2A 106.02(19) . . ?
N4A Ni1A N3A 90.1(6) . . ?
N4A Ni1A S4A 89.2(4) . . ?
N3A Ni1A S4A 179.3(4) . . ?
N4A Ni1A S3A 178.0(5) . . ?
N3A Ni1A S3A 88.6(4) . . ?
S4A Ni1A S3A 92.03(17) . . ?
N1A Ni2A N2A 91.6(6) . . ?
N1A Ni2A S1A 88.9(4) . . ?
N2A Ni2A S1A 179.3(4) . . ?
N1A Ni2A S2A 178.0(5) . . ?
N2A Ni2A S2A 87.8(4) . . ?
S1A Ni2A S2A 91.75(17) . . ?
C8A S1A Ni2A 98.9(6) . . ?
C8A S1A Cu2A 112.2(6) . . ?
Ni2A S1A Cu2A 96.02(18) . . ?
C8A S1A Cu1A 115.0(6) . . ?
Ni2A S1A Cu1A 135.1(2) . . ?
Cu2A S1A Cu1A 97.28(17) . . ?
C12A S2A Ni2A 98.1(5) . . ?
C12A S2A Cu3A 112.6(6) . . ?
Ni2A S2A Cu3A 130.6(2) . . ?
C12A S2A Cu4A 111.2(6) . . ?
Ni2A S2A Cu4A 105.2(2) . . ?
Cu3A S2A Cu4A 98.75(19) . . ?
C22A S3A Ni1A 99.4(6) . . ?
C22A S3A Cu1A 111.3(6) . . ?
Ni1A S3A Cu1A 97.23(18) . . ?
C22A S3A Cu3A 114.0(6) . . ?
Ni1A S3A Cu3A 137.9(2) . . ?
Cu1A S3A Cu3A 93.79(17) . . ?
C26A S4A Ni1A 98.1(5) . . ?
C26A S4A Cu2A 110.7(5) . . ?
Ni1A S4A Cu2A 95.94(19) . . ?
C26A S4A Cu4A 114.2(6) . . ?
Ni1A S4A Cu4A 131.3(2) . . ?
Cu2A S4A Cu4A 104.7(2) . . ?
C7A N1A C6A 110.6(14) . . ?
C7A N1A C1A 103.9(12) . . ?
C6A N1A C1A 111.2(13) . . ?
C7A N1A Ni2A 112.5(10) . . ?
C6A N1A Ni2A 110.9(10) . . ?
C1A N1A Ni2A 107.5(10) . . ?
C3A N2A C11A 106.3(14) . . ?
C3A N2A C4A 110.1(12) . . ?
C11A N2A C4A 107.6(12) . . ?
C3A N2A Ni2A 105.5(10) . . ?
C11A N2A Ni2A 114.4(10) . . ?
C4A N2A Ni2A 112.8(11) . . ?
C15A N3A C20A 112.3(13) . . ?
C15A N3A C21A 105.0(13) . . ?
C20A N3A C21A 109.0(12) . . ?
C15A N3A Ni1A 108.1(10) . . ?
C20A N3A Ni1A 110.2(10) . . ?
C21A N3A Ni1A 112.2(10) . . ?
C17A N4A C25A 106.6(12) . . ?
C17A N4A C18A 111.7(13) . . ?
C25A N4A C18A 109.4(13) . . ?
C17A N4A Ni1A 107.3(11) . . ?
C25A N4A Ni1A 112.4(10) . . ?
C18A N4A Ni1A 109.5(9) . . ?
C2A C1A N1A 111.8(13) . . ?
C3A C2A C1A 112.3(14) . . ?
C2A C3A N2A 115.5(15) . . ?
N2A C4A C5A 110.3(13) . . ?
C6A C5A C4A 116.1(14) . . ?
C5A C6A N1A 114.7(13) . . ?
C8A C7A N1A 114.7(14) . . ?
C7A C8A C9A 116.5(14) . . ?
C7A C8A C10A 108.2(14) . . ?
C9A C8A C10A 111.5(16) . . ?
C7A C8A S1A 102.7(12) . . ?
C9A C8A S1A 107.9(11) . . ?
C10A C8A S1A 109.5(11) . . ?
C12A C11A N2A 112.8(14) . . ?
C11A C12A C13A 117.7(14) . . ?
C11A C12A C14A 110.5(15) . . ?
C13A C12A C14A 106.4(14) . . ?
C11A C12A S2A 103.8(11) . . ?
C13A C12A S2A 109.5(12) . . ?
C14A C12A S2A 108.7(11) . . ?
N3A C15A C16A 116.4(15) . . ?
C15A C16A C17A 111.3(14) . . ?
N4A C17A C16A 117.7(14) . . ?
N4A C18A C19A 115.3(13) . . ?
C18A C19A C20A 115.4(14) . . ?
N3A C20A C19A 113.8(13) . . ?
N3A C21A C22A 114.0(14) . . ?
C24A C22A C21A 110.2(15) . . ?
C24A C22A C23A 109.1(14) . . ?
C21A C22A C23A 114.8(14) . . ?
C24A C22A S3A 109.3(11) . . ?
C21A C22A S3A 105.3(11) . . ?
C23A C22A S3A 108.0(12) . . ?
C26A C25A N4A 114.7(13) . . ?
C25A C26A C27A 115.7(14) . . ?
C25A C26A C28A 110.1(14) . . ?
C27A C26A C28A 109.6(15) . . ?
C25A C26A S4A 104.7(12) . . ?
C27A C26A S4A 108.6(12) . . ?
C28A C26A S4A 107.9(11) . . ?
Cl1B Cu1B S3B 130.70(18) . . ?
Cl1B Cu1B S1B 118.69(18) . . ?
S3B Cu1B S1B 110.38(17) . . ?
Cl2B Cu2B S4B 125.42(19) . . ?
Cl2B Cu2B S1B 125.34(18) . . ?
S4B Cu2B S1B 109.20(17) . . ?
Cl3B Cu3B S3B 126.19(17) . . ?
Cl3B Cu3B S2B 120.88(17) . . ?
S3B Cu3B S2B 112.90(17) . . ?
Cl4B Cu4B S2B 129.86(18) . . ?
Cl4B Cu4B S4B 119.38(19) . . ?
S2B Cu4B S4B 110.36(17) . . ?
N1B Ni1B N2B 91.9(5) . . ?
N1B Ni1B S1B 88.5(4) . . ?
N2B Ni1B S1B 178.5(4) . . ?
N1B Ni1B S2B 179.7(5) . . ?
N2B Ni1B S2B 88.2(4) . . ?
S1B Ni1B S2B 91.53(16) . . ?
N4B Ni2B N3B 91.1(6) . . ?
N4B Ni2B S4B 88.7(4) . . ?
N3B Ni2B S4B 177.3(4) . . ?
N4B Ni2B S3B 178.3(4) . . ?
N3B Ni2B S3B 89.0(4) . . ?
S4B Ni2B S3B 91.12(17) . . ?
C8B S1B Ni1B 100.2(5) . . ?
C8B S1B Cu2B 110.1(6) . . ?
Ni1B S1B Cu2B 98.58(18) . . ?
C8B S1B Cu1B 113.6(5) . . ?
Ni1B S1B Cu1B 132.8(2) . . ?
Cu2B S1B Cu1B 99.38(18) . . ?
C12B S2B Ni1B 100.1(5) . . ?
C12B S2B Cu4B 110.7(5) . . ?
Ni1B S2B Cu4B 101.35(19) . . ?
C12B S2B Cu3B 115.9(5) . . ?
Ni1B S2B Cu3B 135.75(19) . . ?
Cu4B S2B Cu3B 89.60(17) . . ?
C22B S3B Ni2B 98.6(5) . . ?
C22B S3B Cu1B 111.2(5) . . ?
Ni2B S3B Cu1B 101.77(18) . . ?
C22B S3B Cu3B 117.0(5) . . ?
Ni2B S3B Cu3B 132.7(2) . . ?
Cu1B S3B Cu3B 93.70(18) . . ?
C26B S4B Ni2B 99.5(6) . . ?
C26B S4B Cu4B 113.1(6) . . ?
Ni2B S4B Cu4B 132.9(2) . . ?
C26B S4B Cu2B 110.8(6) . . ?
Ni2B S4B Cu2B 93.79(17) . . ?
Cu4B S4B Cu2B 104.53(18) . . ?
C1B N1B C6B 111.3(12) . . ?
C1B N1B C7B 100.8(12) . . ?
C6B N1B C7B 110.0(12) . . ?
C1B N1B Ni1B 108.4(10) . . ?
C6B N1B Ni1B 111.8(10) . . ?
C7B N1B Ni1B 114.0(9) . . ?
C11B N2B C3B 106.0(12) . . ?
C11B N2B C4B 110.8(13) . . ?
C3B N2B C4B 109.0(12) . . ?
C11B N2B Ni1B 113.2(9) . . ?
C3B N2B Ni1B 108.6(10) . . ?
C4B N2B Ni1B 109.0(9) . . ?
C15B N3B C20B 111.3(12) . . ?
C15B N3B C21B 107.3(12) . . ?
C20B N3B C21B 108.0(12) . . ?
C15B N3B Ni2B 107.7(10) . . ?
C20B N3B Ni2B 110.1(9) . . ?
C21B N3B Ni2B 112.5(9) . . ?
C17B N4B C25B 108.5(13) . . ?
C17B N4B C18B 111.1(13) . . ?
C25B N4B C18B 108.6(13) . . ?
C17B N4B Ni2B 106.8(10) . . ?
C25B N4B Ni2B 113.3(10) . . ?
C18B N4B Ni2B 108.5(10) . . ?
N1B C1B C2B 111.8(14) . . ?
C3B C2B C1B 117.2(14) . . ?
C2B C3B N2B 114.2(14) . . ?
C5B C4B N2B 113.9(13) . . ?
C4B C5B C6B 117.4(14) . . ?
N1B C6B C5B 111.7(12) . . ?
C8B C7B N1B 111.4(12) . . ?
C10B C8B C9B 109.6(14) . . ?
C10B C8B C7B 108.2(13) . . ?
C9B C8B C7B 116.8(14) . . ?
C10B C8B S1B 110.3(12) . . ?
C9B C8B S1B 108.3(12) . . ?
C7B C8B S1B 103.5(11) . . ?
N2B C11B C12B 114.8(12) . . ?
C14B C12B C13B 110.2(14) . . ?
C14B C12B C11B 109.2(13) . . ?
C13B C12B C11B 116.1(13) . . ?
C14B C12B S2B 111.8(11) . . ?
C13B C12B S2B 108.0(11) . . ?
C11B C12B S2B 101.3(10) . . ?
N3B C15B C16B 116.1(14) . . ?
C17B C16B C15B 111.5(14) . . ?
C16B C17B N4B 120.2(14) . . ?
C19B C18B N4B 115.1(14) . . ?
C20B C19B C18B 118.3(14) . . ?
C19B C20B N3B 113.2(13) . . ?
C22B C21B N3B 112.4(12) . . ?
C21B C22B C24B 109.8(13) . . ?
C21B C22B C23B 116.0(13) . . ?
C24B C22B C23B 108.3(13) . . ?
C21B C22B S3B 105.6(11) . . ?
C24B C22B S3B 108.3(11) . . ?
C23B C22B S3B 108.5(11) . . ?
C26B C25B N4B 113.7(13) . . ?
C25B C26B C27B 115.0(14) . . ?
C25B C26B C28B 105.8(14) . . ?
C27B C26B C28B 112.6(14) . . ?
C25B C26B S4B 104.0(11) . . ?
C27B C26B S4B 110.3(11) . . ?
C28B C26B S4B 108.7(12) . . ?

loop_
_geom_bond_atom_site_label_1
_geom_bond_atom_site_label_2
_geom_bond_distance
_geom_bond_site_symmetry_2
_geom_bond_publ_flag
Cu1A Cl1A 2.206(5) . ?
Cu1A S3A 2.212(5) . ?
Cu1A S1A 2.249(5) . ?
Cu2A Cl2A 2.204(5) . ?
Cu2A S1A 2.239(5) . ?
Cu2A S4A 2.239(5) . ?
Cu3A Cl3A 2.197(4) . ?
Cu3A S2A 2.222(5) . ?
Cu3A S3A 2.227(5) . ?
Cu4A Cl4A 2.211(5) . ?
Cu4A S4A 2.246(5) . ?
Cu4A S2A 2.259(5) . ?
Ni1A N4A 2.000(13) . ?
Ni1A N3A 2.023(14) . ?
Ni1A S4A 2.181(5) . ?
Ni1A S3A 2.186(5) . ?
Ni2A N1A 1.962(13) . ?
Ni2A N2A 1.971(14) . ?
Ni2A S1A 2.170(5) . ?
Ni2A S2A 2.181(5) . ?
S1A C8A 1.840(17) . ?
S2A C12A 1.847(17) . ?
S3A C22A 1.812(17) . ?
S4A C26A 1.870(17) . ?
N1A C7A 1.49(2) . ?
N1A C6A 1.504(19) . ?
N1A C1A 1.53(2) . ?
N2A C3A 1.50(2) . ?
N2A C11A 1.50(2) . ?
N2A C4A 1.53(2) . ?
N3A C15A 1.45(2) . ?
N3A C20A 1.50(2) . ?
N3A C21A 1.51(2) . ?
N4A C17A 1.46(2) . ?
N4A C25A 1.50(2) . ?
N4A C18A 1.498(19) . ?
C1A C2A 1.53(2) . ?
C2A C3A 1.47(2) . ?
C4A C5A 1.60(2) . ?
C5A C6A 1.48(2) . ?
C7A C8A 1.50(2) . ?
C8A C9A 1.49(2) . ?
C8A C10A 1.56(2) . ?
C11A C12A 1.49(2) . ?
C12A C13A 1.53(2) . ?
C12A C14A 1.54(2) . ?
C15A C16A 1.52(2) . ?
C16A C17A 1.53(2) . ?
C18A C19A 1.54(2) . ?
C19A C20A 1.55(2) . ?
C21A C22A 1.52(2) . ?
C22A C24A 1.50(2) . ?
C22A C23A 1.56(2) . ?
C25A C26A 1.48(2) . ?
C26A C27A 1.51(2) . ?
C26A C28A 1.53(2) . ?
Cu1B Cl1B 2.190(5) . ?
Cu1B S3B 2.221(5) . ?
Cu1B S1B 2.251(4) . ?
Cu2B Cl2B 2.198(5) . ?
Cu2B S4B 2.235(5) . ?
Cu2B S1B 2.238(5) . ?
Cu3B Cl3B 2.193(4) . ?
Cu3B S3B 2.227(5) . ?
Cu3B S2B 2.236(4) . ?
Cu4B Cl4B 2.195(5) . ?
Cu4B S2B 2.223(5) . ?
Cu4B S4B 2.235(4) . ?
Ni1B N1B 1.975(13) . ?
Ni1B N2B 1.997(13) . ?
Ni1B S1B 2.159(4) . ?
Ni1B S2B 2.177(4) . ?
Ni2B N4B 1.979(14) . ?
Ni2B N3B 1.998(13) . ?
Ni2B S4B 2.160(4) . ?
Ni2B S3B 2.175(5) . ?
S1B C8B 1.846(16) . ?
S2B C12B 1.858(16) . ?
S3B C22B 1.836(16) . ?
S4B C26B 1.835(17) . ?
N1B C1B 1.50(2) . ?
N1B C6B 1.50(2) . ?
N1B C7B 1.536(19) . ?
N2B C11B 1.477(19) . ?
N2B C3B 1.50(2) . ?
N2B C4B 1.54(2) . ?
N3B C15B 1.489(19) . ?
N3B C20B 1.56(2) . ?
N3B C21B 1.56(2) . ?
N4B C17B 1.48(2) . ?
N4B C25B 1.52(2) . ?
N4B C18B 1.55(2) . ?
C1B C2B 1.54(2) . ?
C2B C3B 1.50(2) . ?
C4B C5B 1.50(2) . ?
C5B C6B 1.56(2) . ?
C7B C8B 1.53(2) . ?
C8B C10B 1.48(2) . ?
C8B C9B 1.50(2) . ?
C11B C12B 1.55(2) . ?
C12B C14B 1.51(2) . ?
C12B C13B 1.53(2) . ?
C15B C16B 1.51(2) . ?
C16B C17B 1.46(2) . ?
C18B C19B 1.52(2) . ?
C19B C20B 1.50(2) . ?
C21B C22B 1.49(2) . ?
C22B C24B 1.53(2) . ?
C22B C23B 1.56(2) . ?
C25B C26B 1.51(2) . ?
C26B C27B 1.51(2) . ?
C26B C28B 1.53(2) . ?
C2S O2S 1.18(10) . ?
C3S O3S 1.45(5) . ?
O4S C4S 1.92(5) . ?
